data_4116861
loop_
_publ_author_name
'Tadashi J. Mizoguchi'
'Stephen J. Lippard'

_publ_section_title
;
 Synthetic Models of the Deoxy and Oxy Forms of the Non-Heme
 Dioxygen-Binding Protein Hemerythrin
;
_journal_name_full 'Journal of the American Chemical Society'
_journal_page_first 11022
_journal_page_last 11023
_journal_paper_doi 10.1021/ja982417z
_journal_volume 120
_journal_year 1998
_chemical_formula_sum 'C81 H89.5 B Fe2 N5 O6.75'
_chemical_formula_weight 1363.59
_chemical_name_systematic
; 
 ? 
;
_space_group_IT_number 2
_symmetry_cell_setting triclinic
_symmetry_space_group_name_Hall '-P 1'
_symmetry_space_group_name_H-M 'P -1'
_atom_sites_solution_hydrogens geom
_atom_sites_solution_primary direct
_atom_sites_solution_secondary difmap
_audit_creation_method SHELXL-97
_cell_angle_alpha 98.5370(10)
_cell_angle_beta 103.8950(10)
_cell_angle_gamma 100.1220(10)
_cell_formula_units_Z 4
_cell_length_a 13.2548(3)
_cell_length_b 22.7936(4)
_cell_length_c 25.9767(6)
_cell_measurement_temperature 188(2)
_cell_volume 7349.2(3)
_computing_structure_refinement 'SHELXL-97 (Sheldrick, 1997)'
_computing_structure_solution 'SHELXS-97 (Sheldrick, 1990)'
_diffrn_ambient_temperature 188(2)
_diffrn_measured_fraction_theta_full 0.830
_diffrn_measured_fraction_theta_max 0.830
_diffrn_radiation_monochromator graphite
_diffrn_radiation_source 'fine-focus sealed tube'
_diffrn_radiation_type MoK\a
_diffrn_radiation_wavelength 0.71073
_diffrn_reflns_av_R_equivalents 0.0202
_diffrn_reflns_av_sigmaI/netI 0.0450
_diffrn_reflns_limit_h_max 15
_diffrn_reflns_limit_h_min -17
_diffrn_reflns_limit_k_max 28
_diffrn_reflns_limit_k_min -29
_diffrn_reflns_limit_l_max 34
_diffrn_reflns_limit_l_min -34
_diffrn_reflns_number 43230
_diffrn_reflns_theta_full 28.28
_diffrn_reflns_theta_max 28.28
_diffrn_reflns_theta_min 1.62
_exptl_absorpt_coefficient_mu 0.451
_exptl_crystal_density_diffrn 1.232
_exptl_crystal_F_000 2886
_refine_diff_density_max 1.044
_refine_diff_density_min -0.580
_refine_diff_density_rms 0.077
_refine_ls_extinction_method none
_refine_ls_goodness_of_fit_ref 1.068
_refine_ls_hydrogen_treatment mixed
_refine_ls_matrix_type full
_refine_ls_number_parameters 1808
_refine_ls_number_reflns 30310
_refine_ls_number_restraints 0
_refine_ls_restrained_S_all 1.068
_refine_ls_R_factor_all 0.0735
_refine_ls_R_factor_gt 0.0520
_refine_ls_shift/su_max 0.016
_refine_ls_shift/su_mean 0.000
_refine_ls_structure_factor_coef Fsqd
_refine_ls_weighting_details 'calc w=1/[\s^2^(Fo^2^)+(0.0910P)^2^+2.3998P] where P=(Fo^2^+2Fc^2^)/3'
_refine_ls_weighting_scheme calc
_refine_ls_wR_factor_gt 0.1506
_refine_ls_wR_factor_ref 0.1657
_reflns_number_gt 22372
_reflns_number_total 30310
_reflns_threshold_expression >2sigma(I)
_cod_data_source_file ja982417z.cif
_cod_data_source_block JA982417Z
_cod_original_formula_sum 'C81 H89.50 B Fe2 N5 O6.75'
_cod_database_code 4116861

loop_
_symmetry_equiv_pos_as_xyz
'x, y, z'
'-x, -y, -z'

loop_
_atom_site_label
_atom_site_type_symbol
_atom_site_fract_x
_atom_site_fract_y
_atom_site_fract_z
_atom_site_U_iso_or_equiv
_atom_site_adp_type
_atom_site_occupancy
_atom_site_symmetry_multiplicity
_atom_site_calc_flag
_atom_site_refinement_flags
_atom_site_disorder_assembly
_atom_site_disorder_group
Fe11 Fe 0.63036(3) -0.818145(14) 0.790548(13) 0.02517(9) Uani 1 1 d . . .
Fe12 Fe 0.44735(3) -0.938445(15) 0.763946(13) 0.02497(9) Uani 1 1 d . . .
O101 O 0.50117(15) -0.85200(8) 0.80879(7) 0.0348(4) Uani 1 1 d . . .
O102 O 0.57750(13) -0.96334(7) 0.64137(6) 0.0251(3) Uani 1 1 d . . .
O103 O 0.55064(14) -0.82221(7) 0.70878(6) 0.0310(4) Uani 1 1 d . . .
O104 O 0.43075(13) -0.91055(7) 0.68784(6) 0.0266(3) Uani 1 1 d . . .
O105 O 0.71189(14) -0.87910(8) 0.76440(7) 0.0319(4) Uani 1 1 d . . .
O106 O 0.59050(13) -0.96382(8) 0.75462(7) 0.0292(4) Uani 1 1 d . . .
N101 N 0.4855(2) -0.96534(11) 0.84685(9) 0.0427(6) Uani 1 1 d . . .
N102 N 0.6988(2) -0.72343(10) 0.79563(9) 0.0411(6) Uani 1 1 d . . .
N103 N 0.7458(2) -0.79760(11) 0.87537(9) 0.0419(6) Uani 1 1 d . . .
N104 N 0.3631(2) -1.03548(10) 0.72652(10) 0.0421(6) Uani 1 1 d . . .
N105 N 0.2784(2) -0.93243(14) 0.76302(12) 0.0581(7) Uani 1 1 d . . .
C101 C 0.44060(19) -0.92902(10) 0.57957(9) 0.0263(5) Uani 1 1 d . . .
C102 C 0.3652(2) -0.94706(12) 0.52912(10) 0.0323(5) Uani 1 1 d . . .
H10A H 0.3277 -0.9185 0.5150 0.039 Uiso 1 1 calc R . .
C103 C 0.3436(2) -1.00628(12) 0.49877(10) 0.0362(6) Uani 1 1 d . . .
H10B H 0.2920 -1.0167 0.4645 0.043 Uiso 1 1 calc R . .
C104 C 0.3949(2) -1.04998(12) 0.51709(10) 0.0334(6) Uani 1 1 d . . .
H10C H 0.3775 -1.0903 0.4967 0.040 Uiso 1 1 calc R . .
C105 C 0.4729(2) -1.03307(11) 0.56634(9) 0.0282(5) Uani 1 1 d . . .
C106 C 0.49488(19) -0.97310(10) 0.59502(9) 0.0247(5) Uani 1 1 d . . .
C107 C 0.68269(18) -1.02798(10) 0.68634(9) 0.0239(5) Uani 1 1 d . . .
C108 C 0.6959(2) -1.08780(11) 0.68203(10) 0.0304(5) Uani 1 1 d . . .
H10D H 0.7473 -1.0976 0.7099 0.036 Uiso 1 1 calc R . .
C109 C 0.6356(2) -1.13369(11) 0.63787(11) 0.0359(6) Uani 1 1 d . . .
H10E H 0.6467 -1.1738 0.6368 0.043 Uiso 1 1 calc R . .
C110 C 0.5604(2) -1.12236(11) 0.59594(10) 0.0331(5) Uani 1 1 d . . .
H11A H 0.5212 -1.1538 0.5659 0.040 Uiso 1 1 calc R . .
C111 C 0.5437(2) -1.06331(10) 0.59893(9) 0.0277(5) Uani 1 1 d . . .
C112 C 0.60471(18) -1.01858(10) 0.64402(9) 0.0245(5) Uani 1 1 d . . .
C113 C 0.46894(19) -0.86478(10) 0.61465(9) 0.0249(5) Uani 1 1 d . . .
C114 C 0.75190(18) -0.97466(10) 0.73075(9) 0.0246(5) Uani 1 1 d . . .
C115 C 0.48694(19) -0.86696(10) 0.67615(9) 0.0244(5) Uani 1 1 d . . .
C116 C 0.67797(18) -0.93541(10) 0.75125(9) 0.0234(5) Uani 1 1 d . . .
C117 C 0.3763(2) -0.83124(11) 0.60531(9) 0.0304(5) Uani 1 1 d . . .
C118 C 0.3975(3) -0.76812(13) 0.61224(11) 0.0398(6) Uani 1 1 d . . .
H11B H 0.4689 -0.7456 0.6215 0.048 Uiso 1 1 calc R . .
C119 C 0.3136(3) -0.73791(17) 0.60563(14) 0.0584(10) Uani 1 1 d . . .
H11C H 0.3288 -0.6949 0.6100 0.070 Uiso 1 1 calc R . .
C120 C 0.2094(3) -0.76936(19) 0.59283(14) 0.0619(10) Uani 1 1 d . . .
H12A H 0.1527 -0.7486 0.5873 0.074 Uiso 1 1 calc R . .
C121 C 0.1893(3) -0.83114(19) 0.58818(13) 0.0570(9) Uani 1 1 d . . .
H12B H 0.1178 -0.8532 0.5803 0.068 Uiso 1 1 calc R . .
C122 C 0.2709(2) -0.86230(15) 0.59473(11) 0.0422(7) Uani 1 1 d . . .
H12C H 0.2548 -0.9051 0.5920 0.051 Uiso 1 1 calc R . .
C123 C 0.5677(2) -0.83124(10) 0.60121(9) 0.0272(5) Uani 1 1 d . . .
C124 C 0.5545(2) -0.80745(11) 0.55387(10) 0.0314(5) Uani 1 1 d . . .
H12D H 0.4846 -0.8110 0.5316 0.038 Uiso 1 1 calc R . .
C125 C 0.6410(2) -0.77891(12) 0.53886(11) 0.0398(6) Uani 1 1 d . . .
H12E H 0.6300 -0.7626 0.5069 0.048 Uiso 1 1 calc R . .
C126 C 0.7425(3) -0.77425(13) 0.57008(13) 0.0448(7) Uani 1 1 d . . .
H12F H 0.8020 -0.7539 0.5604 0.054 Uiso 1 1 calc R . .
C127 C 0.7577(2) -0.79942(14) 0.61580(13) 0.0450(7) Uani 1 1 d . . .
H12G H 0.8281 -0.7971 0.6369 0.054 Uiso 1 1 calc R . .
C128 C 0.6716(2) -0.82804(12) 0.63130(11) 0.0351(6) Uani 1 1 d . . .
H12H H 0.6836 -0.8456 0.6626 0.042 Uiso 1 1 calc R . .
C129 C 0.81310(19) -0.99777(10) 0.77935(10) 0.0280(5) Uani 1 1 d . . .
C130 C 0.9122(2) -1.01120(13) 0.78000(13) 0.0432(7) Uani 1 1 d . . .
H13A H 0.9415 -1.0057 0.7506 0.052 Uiso 1 1 calc R . .
C131 C 0.9685(2) -1.03249(14) 0.82325(16) 0.0560(9) Uani 1 1 d . . .
H13B H 1.0360 -1.0412 0.8233 0.067 Uiso 1 1 calc R . .
C132 C 0.9268(3) -1.04094(13) 0.86595(14) 0.0528(9) Uani 1 1 d . . .
H13C H 0.9656 -1.0552 0.8955 0.063 Uiso 1 1 calc R . .
C133 C 0.8285(3) -1.02874(13) 0.86567(11) 0.0446(7) Uani 1 1 d . . .
H13D H 0.7995 -1.0346 0.8951 0.054 Uiso 1 1 calc R . .
C134 C 0.7714(2) -1.00779(11) 0.82235(10) 0.0345(6) Uani 1 1 d . . .
H13E H 0.7031 -1.0003 0.8222 0.041 Uiso 1 1 calc R . .
C135 C 0.83251(19) -0.93616(11) 0.70795(10) 0.0288(5) Uani 1 1 d . . .
C136 C 0.8410(2) -0.95250(13) 0.65628(11) 0.0379(6) Uani 1 1 d . . .
H13F H 0.7947 -0.9881 0.6330 0.045 Uiso 1 1 calc R . .
C137 C 0.9168(3) -0.91743(16) 0.63762(14) 0.0516(8) Uani 1 1 d . . .
H13G H 0.9215 -0.9295 0.6018 0.062 Uiso 1 1 calc R . .
C138 C 0.9843(3) -0.86595(15) 0.67031(16) 0.0547(9) Uani 1 1 d . . .
H13H H 1.0353 -0.8420 0.6573 0.066 Uiso 1 1 calc R . .
C139 C 0.9776(2) -0.84922(14) 0.72223(16) 0.0528(8) Uani 1 1 d . . .
H13I H 1.0239 -0.8133 0.7451 0.063 Uiso 1 1 calc R . .
C140 C 0.9041(2) -0.88421(12) 0.74166(13) 0.0398(6) Uani 1 1 d . . .
H14A H 0.9022 -0.8729 0.7781 0.048 Uiso 1 1 calc R . .
C141 C 0.5127(2) -0.96778(12) 0.89133(11) 0.0384(6) Uani 1 1 d . . .
C142 C 0.5455(3) -0.97023(15) 0.94850(12) 0.0582(9) Uani 1 1 d . . .
C143 C 0.6156(3) -0.68950(14) 0.78102(15) 0.0608(9) Uani 1 1 d . . .
H14B H 0.6487 -0.6468 0.7836 0.091 Uiso 1 1 calc R . .
H14C H 0.5705 -0.6921 0.8058 0.091 Uiso 1 1 calc R . .
H14D H 0.5720 -0.7069 0.7439 0.091 Uiso 1 1 calc R . .
C144 C 0.7650(3) -0.71898(15) 0.75757(16) 0.0608(9) Uani 1 1 d . . .
H14E H 0.7963 -0.6761 0.7596 0.091 Uiso 1 1 calc R . .
H14F H 0.7207 -0.7370 0.7207 0.091 Uiso 1 1 calc R . .
H14G H 0.8220 -0.7409 0.7671 0.091 Uiso 1 1 calc R . .
C145 C 0.7638(3) -0.69763(14) 0.85243(14) 0.0678(11) Uani 1 1 d . . .
H14H H 0.8171 -0.6609 0.8531 0.081 Uiso 1 1 calc R . .
H14I H 0.7169 -0.6852 0.8745 0.081 Uiso 1 1 calc R . .
C146 C 0.8194(3) -0.74204(18) 0.87644(15) 0.0708(11) Uani 1 1 d . . .
H14J H 0.8707 -0.7518 0.8562 0.085 Uiso 1 1 calc R . .
H14K H 0.8600 -0.7236 0.9144 0.085 Uiso 1 1 calc R . .
C147 C 0.6896(3) -0.78812(17) 0.91765(12) 0.0644(10) Uani 1 1 d . . .
H14L H 0.7409 -0.7793 0.9535 0.097 Uiso 1 1 calc R . .
H14M H 0.6355 -0.8249 0.9142 0.097 Uiso 1 1 calc R . .
H14N H 0.6551 -0.7538 0.9133 0.097 Uiso 1 1 calc R . .
C148 C 0.8021(3) -0.84681(18) 0.88672(13) 0.0732(13) Uani 1 1 d . . .
H14O H 0.8499 -0.8353 0.9235 0.110 Uiso 1 1 calc R . .
H14P H 0.8437 -0.8533 0.8607 0.110 Uiso 1 1 calc R . .
H14Q H 0.7499 -0.8844 0.8834 0.110 Uiso 1 1 calc R . .
C149 C 0.2604(3) -0.9273(2) 0.81711(17) 0.0762(12) Uani 1 1 d . . .
H14R H 0.1862 -0.9249 0.8144 0.114 Uiso 1 1 calc R . .
H14S H 0.3081 -0.8905 0.8411 0.114 Uiso 1 1 calc R . .
H14T H 0.2748 -0.9630 0.8319 0.114 Uiso 1 1 calc R . .
C150 C 0.2529(4) -0.8785(3) 0.7409(2) 0.106(2) Uani 1 1 d . . .
H15A H 0.1797 -0.8761 0.7405 0.160 Uiso 1 1 calc R . .
H15B H 0.2601 -0.8825 0.7039 0.160 Uiso 1 1 calc R . .
H15C H 0.3023 -0.8415 0.7636 0.160 Uiso 1 1 calc R . .
C151 C 0.2116(3) -0.9884(3) 0.7275(2) 0.120(2) Uani 1 1 d . . .
H15D H 0.2040 -0.9847 0.6893 0.144 Uiso 1 1 calc R . .
H15E H 0.1397 -0.9946 0.7334 0.144 Uiso 1 1 calc R . .
C152 C 0.2584(3) -1.0426(2) 0.7379(2) 0.0947(18) Uani 1 1 d . . .
H15F H 0.2664 -1.0464 0.7760 0.114 Uiso 1 1 calc R . .
H15G H 0.2098 -1.0802 0.7144 0.114 Uiso 1 1 calc R . .
C153 C 0.4200(4) -1.07994(15) 0.74899(17) 0.0819(14) Uani 1 1 d . . .
H15H H 0.3796 -1.1212 0.7312 0.123 Uiso 1 1 calc R . .
H15I H 0.4274 -1.0744 0.7880 0.123 Uiso 1 1 calc R . .
H15J H 0.4908 -1.0738 0.7428 0.123 Uiso 1 1 calc R . .
C154 C 0.3485(3) -1.04814(13) 0.66812(12) 0.0510(8) Uani 1 1 d . . .
H15K H 0.3116 -1.0906 0.6531 0.077 Uiso 1 1 calc R . .
H15L H 0.4182 -1.0409 0.6607 0.077 Uiso 1 1 calc R . .
H15M H 0.3060 -1.0214 0.6514 0.077 Uiso 1 1 calc R . .
Fe21 Fe 0.59893(3) -1.317444(15) 0.785709(13) 0.02818(9) Uani 1 1 d . . .
Fe22 Fe 0.42402(3) -1.439779(15) 0.758806(14) 0.02679(9) Uani 1 1 d . . .
O201 O 0.46414(15) -1.35231(8) 0.79936(7) 0.0355(4) Uani 1 1 d . . .
O202 O 0.56433(13) -1.46073(7) 0.64068(6) 0.0254(3) Uani 1 1 d . . .
O203 O 0.52604(15) -1.32159(8) 0.70353(7) 0.0338(4) Uani 1 1 d . . .
O204 O 0.41086(14) -1.41200(7) 0.68264(7) 0.0288(4) Uani 1 1 d . . .
O205 O 0.69321(14) -1.37279(7) 0.76377(7) 0.0328(4) Uani 1 1 d . . .
O206 O 0.57480(13) -1.45845(8) 0.75447(7) 0.0297(4) Uani 1 1 d . . .
N201 N 0.4603(2) -1.46109(12) 0.84576(10) 0.0459(6) Uani 1 1 d . . .
N202 N 0.6852(2) -1.22519(10) 0.79207(9) 0.0393(5) Uani 1 1 d . . .
N203 N 0.6956(2) -1.30039(10) 0.87279(9) 0.0379(5) Uani 1 1 d . . .
N204 N 0.35921(18) -1.53887(10) 0.72859(10) 0.0371(5) Uani 1 1 d . . .
N205 N 0.24866(19) -1.44472(12) 0.75452(10) 0.0438(6) Uani 1 1 d . . .
C201 C 0.4254(2) -1.43074(11) 0.57572(9) 0.0274(5) Uani 1 1 d . . .
C202 C 0.3536(2) -1.45111(12) 0.52487(10) 0.0324(5) Uani 1 1 d . . .
H20A H 0.3137 -1.4241 0.5096 0.039 Uiso 1 1 calc R . .
C203 C 0.3379(2) -1.50967(12) 0.49539(10) 0.0360(6) Uani 1 1 d . . .
H20B H 0.2880 -1.5212 0.4607 0.043 Uiso 1 1 calc R . .
C204 C 0.3924(2) -1.55152(12) 0.51494(10) 0.0325(5) Uani 1 1 d . . .
H20C H 0.3792 -1.5918 0.4949 0.039 Uiso 1 1 calc R . .
C205 C 0.46768(19) -1.53244(11) 0.56532(9) 0.0273(5) Uani 1 1 d . . .
C206 C 0.48331(19) -1.47259(10) 0.59304(9) 0.0253(5) Uani 1 1 d . . .
C212 C 0.59670(19) -1.51416(10) 0.64475(9) 0.0245(5) Uani 1 1 d . . .
C211 C 0.54115(19) -1.56010(10) 0.59971(9) 0.0266(5) Uani 1 1 d . . .
C210 C 0.5632(2) -1.61773(11) 0.59777(10) 0.0321(5) Uani 1 1 d . . .
H20D H 0.5266 -1.6498 0.5678 0.039 Uiso 1 1 calc R . .
C209 C 0.6394(2) -1.62713(11) 0.64052(10) 0.0341(6) Uani 1 1 d . . .
H21A H 0.6548 -1.6663 0.6400 0.041 Uiso 1 1 calc R . .
C208 C 0.6944(2) -1.57987(11) 0.68455(10) 0.0308(5) Uani 1 1 d . . .
H21B H 0.7465 -1.5880 0.7131 0.037 Uiso 1 1 calc R . .
C207 C 0.67550(18) -1.52128(10) 0.68812(9) 0.0238(5) Uani 1 1 d . . .
C213 C 0.4486(2) -1.36614(10) 0.60951(9) 0.0271(5) Uani 1 1 d . . .
C214 C 0.73954(18) -1.46702(10) 0.73317(9) 0.0239(5) Uani 1 1 d . . .
C215 C 0.46546(19) -1.36774(10) 0.67121(9) 0.0262(5) Uani 1 1 d . . .
C216 C 0.66203(19) -1.42942(10) 0.75152(9) 0.0247(5) Uani 1 1 d . . .
C217 C 0.3528(2) -1.33512(12) 0.59910(10) 0.0328(6) Uani 1 1 d . . .
C218 C 0.3700(3) -1.27193(13) 0.60579(11) 0.0433(7) Uani 1 1 d . . .
H21C H 0.4406 -1.2482 0.6145 0.052 Uiso 1 1 calc R . .
C219 C 0.2843(3) -1.24327(17) 0.59975(14) 0.0596(10) Uani 1 1 d . . .
H21D H 0.2967 -1.2003 0.6042 0.071 Uiso 1 1 calc R . .
C220 C 0.1815(3) -1.2774(2) 0.58728(14) 0.0661(11) Uani 1 1 d . . .
H22A H 0.1230 -1.2580 0.5819 0.079 Uiso 1 1 calc R . .
C221 C 0.1642(3) -1.33909(19) 0.58263(13) 0.0591(9) Uani 1 1 d . . .
H22B H 0.0935 -1.3622 0.5751 0.071 Uiso 1 1 calc R . .
C222 C 0.2486(2) -1.36855(15) 0.58884(11) 0.0441(7) Uani 1 1 d . . .
H22C H 0.2354 -1.4114 0.5861 0.053 Uiso 1 1 calc R . .
C223 C 0.5460(2) -1.33137(10) 0.59637(9) 0.0273(5) Uani 1 1 d . . .
C224 C 0.5320(2) -1.30813(11) 0.54882(10) 0.0311(5) Uani 1 1 d . . .
H22D H 0.4619 -1.3120 0.5266 0.037 Uiso 1 1 calc R . .
C225 C 0.6185(2) -1.27947(11) 0.53345(11) 0.0375(6) Uani 1 1 d . . .
H22E H 0.6071 -1.2635 0.5013 0.045 Uiso 1 1 calc R . .
C226 C 0.7205(2) -1.27426(12) 0.56476(12) 0.0413(6) Uani 1 1 d . . .
H22F H 0.7797 -1.2543 0.5545 0.050 Uiso 1 1 calc R . .
C227 C 0.7364(2) -1.29825(13) 0.61132(12) 0.0410(6) Uani 1 1 d . . .
H22G H 0.8067 -1.2950 0.6329 0.049 Uiso 1 1 calc R . .
C228 C 0.6497(2) -1.32711(11) 0.62664(11) 0.0343(6) Uani 1 1 d . . .
H22H H 0.6618 -1.3441 0.6582 0.041 Uiso 1 1 calc R . .
C229 C 0.7987(2) -1.49013(10) 0.78251(9) 0.0283(5) Uani 1 1 d . . .
C230 C 0.8986(2) -1.50242(14) 0.78506(12) 0.0447(7) Uani 1 1 d . . .
H23A H 0.9308 -1.4952 0.7570 0.054 Uiso 1 1 calc R . .
C231 C 0.9525(3) -1.52511(15) 0.82804(14) 0.0550(9) Uani 1 1 d . . .
H23B H 1.0209 -1.5331 0.8291 0.066 Uiso 1 1 calc R . .
C232 C 0.9064(3) -1.53590(14) 0.86893(13) 0.0522(9) Uani 1 1 d . . .
H23C H 0.9433 -1.5507 0.8987 0.063 Uiso 1 1 calc R . .
C233 C 0.8072(3) -1.52525(14) 0.86644(12) 0.0502(8) Uani 1 1 d . . .
H23D H 0.7751 -1.5332 0.8944 0.060 Uiso 1 1 calc R . .
C234 C 0.7525(2) -1.50292(12) 0.82334(10) 0.0377(6) Uani 1 1 d . . .
H23E H 0.6832 -1.4964 0.8219 0.045 Uiso 1 1 calc R . .
C235 C 0.82222(19) -1.42627(10) 0.71324(10) 0.0268(5) Uani 1 1 d . . .
C236 C 0.8293(2) -1.43797(12) 0.66057(10) 0.0326(5) Uani 1 1 d . . .
H23F H 0.7817 -1.4719 0.6354 0.039 Uiso 1 1 calc R . .
C237 C 0.9055(2) -1.40062(14) 0.64384(12) 0.0409(6) Uani 1 1 d . . .
H23G H 0.9096 -1.4095 0.6076 0.049 Uiso 1 1 calc R . .
C238 C 0.9744(2) -1.35126(13) 0.67938(13) 0.0410(6) Uani 1 1 d . . .
H23H H 1.0248 -1.3253 0.6677 0.049 Uiso 1 1 calc R . .
C239 C 0.9698(2) -1.33963(12) 0.73259(12) 0.0390(6) Uani 1 1 d . . .
H23I H 1.0182 -1.3060 0.7577 0.047 Uiso 1 1 calc R . .
C240 C 0.8951(2) -1.37690(11) 0.74920(11) 0.0342(6) Uani 1 1 d . . .
H24A H 0.8933 -1.3687 0.7859 0.041 Uiso 1 1 calc R . .
C241 C 0.4762(3) -1.46001(14) 0.89061(14) 0.0569(9) Uani 1 1 d . . .
C242 C 0.4983(7) -1.4590(2) 0.94790(17) 0.147(3) Uani 1 1 d . . .
C243 C 0.6102(3) -1.18674(13) 0.77466(13) 0.0536(8) Uani 1 1 d . . .
H24B H 0.6500 -1.1453 0.7777 0.080 Uiso 1 1 calc R . .
H24C H 0.5616 -1.1861 0.7977 0.080 Uiso 1 1 calc R . .
H24D H 0.5691 -1.2033 0.7369 0.080 Uiso 1 1 calc R . .
C244 C 0.7578(3) -1.22558(14) 0.75722(14) 0.0555(8) Uani 1 1 d . . .
H24E H 0.7968 -1.1839 0.7602 0.083 Uiso 1 1 calc R . .
H24F H 0.7166 -1.2423 0.7196 0.083 Uiso 1 1 calc R . .
H24G H 0.8085 -1.2508 0.7687 0.083 Uiso 1 1 calc R . .
C245 C 0.7462(3) -1.20123(13) 0.84965(12) 0.0486(8) Uani 1 1 d . . .
H24H H 0.6998 -1.1840 0.8697 0.058 Uiso 1 1 calc R . .
H24I H 0.8074 -1.1682 0.8518 0.058 Uiso 1 1 calc R . .
C246 C 0.7858(3) -1.25052(13) 0.87521(12) 0.0476(7) Uani 1 1 d . . .
H24J H 0.8344 -1.2666 0.8561 0.057 Uiso 1 1 calc R . .
H24K H 0.8263 -1.2336 0.9134 0.057 Uiso 1 1 calc R . .
C247 C 0.6323(3) -1.28177(15) 0.90959(12) 0.0544(8) Uani 1 1 d . . .
H24L H 0.6756 -1.2746 0.9472 0.082 Uiso 1 1 calc R . .
H24M H 0.5689 -1.3141 0.9039 0.082 Uiso 1 1 calc R . .
H24N H 0.6104 -1.2443 0.9020 0.082 Uiso 1 1 calc R . .
C248 C 0.7375(3) -1.35337(13) 0.88794(11) 0.0460(7) Uani 1 1 d . . .
H24O H 0.7786 -1.3431 0.9261 0.069 Uiso 1 1 calc R . .
H24P H 0.7836 -1.3640 0.8653 0.069 Uiso 1 1 calc R . .
H24Q H 0.6780 -1.3880 0.8824 0.069 Uiso 1 1 calc R . .
C249 C 0.2312(3) -1.42830(18) 0.80814(15) 0.0628(10) Uani 1 1 d . . .
H24R H 0.1549 -1.4312 0.8041 0.094 Uiso 1 1 calc R . .
H24S H 0.2704 -1.3866 0.8250 0.094 Uiso 1 1 calc R . .
H24T H 0.2564 -1.4562 0.8309 0.094 Uiso 1 1 calc R . .
C250 C 0.2047(3) -1.4042(2) 0.7202(2) 0.0893(15) Uani 1 1 d . . .
H25A H 0.1295 -1.4071 0.7190 0.134 Uiso 1 1 calc R . .
H25B H 0.2108 -1.4164 0.6835 0.134 Uiso 1 1 calc R . .
H25C H 0.2444 -1.3622 0.7353 0.134 Uiso 1 1 calc R . .
C251 C 0.1919(3) -1.50827(17) 0.73032(17) 0.0638(10) Uani 1 1 d . . .
H25D H 0.1700 -1.5133 0.6904 0.077 Uiso 1 1 calc R . .
H25E H 0.1267 -1.5175 0.7426 0.077 Uiso 1 1 calc R . .
C252 C 0.2599(3) -1.55209(14) 0.74563(16) 0.0565(9) Uani 1 1 d . . .
H25F H 0.2780 -1.5492 0.7853 0.068 Uiso 1 1 calc R . .
H25G H 0.2199 -1.5941 0.7281 0.068 Uiso 1 1 calc R . .
C253 C 0.4289(3) -1.57833(14) 0.75108(15) 0.0546(8) Uani 1 1 d . . .
H25H H 0.3941 -1.6211 0.7356 0.082 Uiso 1 1 calc R . .
H25I H 0.4420 -1.5712 0.7905 0.082 Uiso 1 1 calc R . .
H25J H 0.4969 -1.5689 0.7421 0.082 Uiso 1 1 calc R . .
C254 C 0.3366(3) -1.55356(14) 0.66900(13) 0.0510(8) Uani 1 1 d . . .
H25K H 0.3079 -1.5974 0.6560 0.076 Uiso 1 1 calc R . .
H25L H 0.4025 -1.5417 0.6587 0.076 Uiso 1 1 calc R . .
H25M H 0.2843 -1.5314 0.6528 0.076 Uiso 1 1 calc R . .
B1 B 0.2563(3) -1.17770(14) 0.89706(13) 0.0399(7) Uani 1 1 d . . .
C1 C 0.2232(2) -1.11910(12) 0.92858(10) 0.0371(6) Uani 1 1 d . . .
C2 C 0.1765(3) -1.11921(14) 0.97123(12) 0.0475(7) Uani 1 1 d . . .
H2A H 0.1600 -1.1562 0.9832 0.057 Uiso 1 1 calc R . .
C3 C 0.1530(3) -1.06759(15) 0.99704(13) 0.0529(8) Uani 1 1 d . . .
H3A H 0.1216 -1.0700 1.0262 0.063 Uiso 1 1 calc R . .
C4 C 0.1744(3) -1.01303(14) 0.98103(12) 0.0482(8) Uani 1 1 d . . .
H4A H 0.1565 -0.9780 0.9981 0.058 Uiso 1 1 calc R . .
C5 C 0.2223(3) -1.01040(13) 0.93972(12) 0.0469(7) Uani 1 1 d . . .
H5A H 0.2393 -0.9729 0.9285 0.056 Uiso 1 1 calc R . .
C6 C 0.2458(2) -1.06180(13) 0.91452(11) 0.0421(7) Uani 1 1 d . . .
H6A H 0.2790 -1.0585 0.8862 0.051 Uiso 1 1 calc R . .
C7 C 0.2112(3) -1.18508(12) 0.83099(12) 0.0504(8) Uani 1 1 d . . .
C8 C 0.2548(3) -1.21693(14) 0.79510(14) 0.0634(10) Uani 1 1 d . . .
H8A H 0.3144 -1.2334 0.8090 0.076 Uiso 1 1 calc R . .
C9 C 0.2124(4) -1.22539(16) 0.73846(16) 0.0755(14) Uani 1 1 d . . .
H9A H 0.2443 -1.2467 0.7147 0.091 Uiso 1 1 calc R . .
C10 C 0.1256(5) -1.20289(17) 0.71781(15) 0.0867(17) Uani 1 1 d . . .
H10F H 0.0980 -1.2079 0.6797 0.104 Uiso 1 1 calc R . .
C11 C 0.0785(4) -1.17323(17) 0.75177(14) 0.0762(13) Uani 1 1 d . . .
H11D H 0.0170 -1.1586 0.7374 0.091 Uiso 1 1 calc R . .
C12 C 0.1207(3) -1.16442(15) 0.80773(13) 0.0598(10) Uani 1 1 d . . .
H12I H 0.0869 -1.1437 0.8308 0.072 Uiso 1 1 calc R . .
C13 C 0.2032(2) -1.24312(12) 0.90994(11) 0.0396(6) Uani 1 1 d . . .
C14 C 0.0959(3) -1.25749(15) 0.90980(15) 0.0557(8) Uani 1 1 d . . .
H14U H 0.0541 -1.2280 0.9038 0.067 Uiso 1 1 calc R . .
C15 C 0.0485(3) -1.31327(16) 0.91816(17) 0.0676(10) Uani 1 1 d . . .
H15N H -0.0243 -1.3210 0.9182 0.081 Uiso 1 1 calc R . .
C16 C 0.1060(3) -1.35744(16) 0.92636(15) 0.0610(9) Uani 1 1 d . . .
H16A H 0.0736 -1.3957 0.9320 0.073 Uiso 1 1 calc R . .
C17 C 0.2106(3) -1.34502(13) 0.92626(13) 0.0520(8) Uani 1 1 d . . .
H17A H 0.2515 -1.3749 0.9323 0.062 Uiso 1 1 calc R . .
C18 C 0.2580(3) -1.28935(13) 0.91748(11) 0.0434(7) Uani 1 1 d . . .
H18A H 0.3303 -1.2826 0.9166 0.052 Uiso 1 1 calc R . .
C19 C 0.3878(2) -1.16281(11) 0.91841(12) 0.0411(7) Uani 1 1 d . . .
C20 C 0.4532(3) -1.13497(13) 0.88985(16) 0.0532(8) Uani 1 1 d . . .
H20E H 0.4214 -1.1275 0.8553 0.064 Uiso 1 1 calc R . .
C21 C 0.5628(3) -1.11799(14) 0.91045(19) 0.0654(11) Uani 1 1 d . . .
H21E H 0.6045 -1.0987 0.8901 0.078 Uiso 1 1 calc R . .
C22 C 0.6120(3) -1.12863(14) 0.95987(19) 0.0680(12) Uani 1 1 d . . .
H22I H 0.6873 -1.1172 0.9736 0.082 Uiso 1 1 calc R . .
C23 C 0.5504(3) -1.15624(15) 0.98952(16) 0.0627(10) Uani 1 1 d . . .
H23J H 0.5834 -1.1642 1.0237 0.075 Uiso 1 1 calc R . .
C24 C 0.4396(3) -1.17230(14) 0.96882(13) 0.0506(8) Uani 1 1 d . . .
H24U H 0.3982 -1.1903 0.9899 0.061 Uiso 1 1 calc R . .
B2 B 0.2251(3) -1.68074(15) 0.89111(13) 0.0414(8) Uani 1 1 d . . .
C25 C 0.1808(7) -1.6302(5) 0.9239(4) 0.044(2) Uani 0.50 1 d P A 1
C26 C 0.1094(6) -1.6319(3) 0.9533(2) 0.0501(15) Uani 0.50 1 d P A 1
H26A H 0.0708 -1.6708 0.9544 0.060 Uiso 0.50 1 calc PR A 1
C27 C 0.0877(7) -1.5813(4) 0.9822(3) 0.069(2) Uani 0.50 1 d P A 1
H27A H 0.0374 -1.5873 1.0025 0.083 Uiso 0.50 1 calc PR A 1
C28 C 0.1348(9) -1.5254(5) 0.9822(3) 0.072(3) Uani 0.50 1 d P A 1
H28A H 0.1167 -1.4915 1.0009 0.087 Uiso 0.50 1 calc PR A 1
C29 C 0.2128(9) -1.5169(5) 0.9537(5) 0.076(3) Uani 0.50 1 d P A 1
H29A H 0.2500 -1.4773 0.9538 0.092 Uiso 0.50 1 calc PR A 1
C30 C 0.2344(7) -1.5693(4) 0.9248(4) 0.060(2) Uani 0.50 1 d P A 1
H30A H 0.2864 -1.5637 0.9053 0.072 Uiso 0.50 1 calc PR A 1
C25A C 0.2186(7) -1.6116(4) 0.9241(3) 0.0275(15) Uani 0.50 1 d P A 2
C26A C 0.2493(5) -1.5961(3) 0.9803(2) 0.0471(15) Uani 0.50 1 d P A 2
H26C H 0.2782 -1.6243 0.9997 0.057 Uiso 0.50 1 calc PR A 2
C27A C 0.2405(6) -1.5424(3) 1.0100(3) 0.0549(17) Uani 0.50 1 d P A 2
H27B H 0.2608 -1.5353 1.0484 0.066 Uiso 0.50 1 calc PR A 2
C28A C 0.2026(8) -1.4997(4) 0.9836(3) 0.0514(19) Uani 0.50 1 d P A 2
H28B H 0.1900 -1.4642 1.0031 0.062 Uiso 0.50 1 calc PR A 2
C29A C 0.1833(7) -1.5094(3) 0.9286(3) 0.0440(17) Uani 0.50 1 d P A 2
H29B H 0.1628 -1.4787 0.9100 0.053 Uiso 0.50 1 calc PR A 2
C30A C 0.1930(6) -1.5632(3) 0.8995(3) 0.0399(14) Uani 0.50 1 d P A 2
H30B H 0.1819 -1.5676 0.8615 0.048 Uiso 0.50 1 calc PR A 2
C31 C 0.1797(2) -1.68721(11) 0.82553(11) 0.0374(6) Uani 1 1 d . A .
C32 C 0.2307(3) -1.71195(13) 0.78865(12) 0.0451(7) Uani 1 1 d . . .
H32A H 0.2962 -1.7232 0.8023 0.054 Uiso 1 1 calc R A .
C33 C 0.1885(3) -1.72058(13) 0.73283(12) 0.0494(8) Uani 1 1 d . A .
H33A H 0.2248 -1.7382 0.7093 0.059 Uiso 1 1 calc R . .
C34 C 0.0952(3) -1.70389(14) 0.71142(12) 0.0547(9) Uani 1 1 d . . .
H34A H 0.0676 -1.7088 0.6734 0.066 Uiso 1 1 calc R A .
C35 C 0.0428(3) -1.68009(16) 0.74601(13) 0.0560(9) Uani 1 1 d . A .
H35A H -0.0225 -1.6689 0.7318 0.067 Uiso 1 1 calc R . .
C36 C 0.0844(2) -1.67203(14) 0.80225(12) 0.0452(7) Uani 1 1 d . . .
H36A H 0.0460 -1.6556 0.8252 0.054 Uiso 1 1 calc R A .
C37 C 0.1687(3) -1.74307(18) 0.90722(14) 0.0540(9) Uani 1 1 d . A .
C38 C 0.1660(5) -1.7601(3) 0.9551(2) 0.0381(12) Uani 0.50 1 d P A 3
H38A H 0.1965 -1.7285 0.9861 0.046 Uiso 0.50 1 calc PR A 3
C39 C 0.1261(6) -1.8159(4) 0.9661(3) 0.0448(19) Uani 0.50 1 d P A 3
H39A H 0.1294 -1.8193 1.0025 0.054 Uiso 0.50 1 calc PR A 3
C40 C 0.0812(6) -1.8670(3) 0.9250(3) 0.0385(16) Uani 0.50 1 d P A 3
H40A H 0.0548 -1.9053 0.9326 0.046 Uiso 0.50 1 calc PR A 3
C41 C 0.0766(5) -1.8599(2) 0.8726(2) 0.0355(12) Uani 0.50 1 d P A 3
H41A H 0.0449 -1.8936 0.8435 0.043 Uiso 0.50 1 calc PR A 3
C42 C 0.1177(4) -1.8040(2) 0.8623(2) 0.0335(11) Uani 0.50 1 d P A 3
H42A H 0.1154 -1.8017 0.8258 0.040 Uiso 0.50 1 calc PR A 3
C38A C 0.1102(5) -1.7291(3) 0.9476(2) 0.0443(13) Uani 0.50 1 d P A 4
H38B H 0.1044 -1.6890 0.9607 0.053 Uiso 0.50 1 calc PR A 4
C39A C 0.0639(5) -1.7801(3) 0.9648(3) 0.0533(16) Uani 0.50 1 d P A 4
H39B H 0.0201 -1.7758 0.9886 0.064 Uiso 0.50 1 calc PR A 4
C40A C 0.0822(8) -1.8375(5) 0.9470(4) 0.058(2) Uani 0.50 1 d P A 4
H40B H 0.0534 -1.8719 0.9597 0.070 Uiso 0.50 1 calc PR A 4
C41A C 0.1412(8) -1.8432(4) 0.9115(4) 0.074(3) Uani 0.50 1 d P A 4
H41B H 0.1510 -1.8822 0.8977 0.089 Uiso 0.50 1 calc PR A 4
C42A C 0.1879(7) -1.7918(3) 0.8950(3) 0.062(2) Uani 0.50 1 d P A 4
H42B H 0.2361 -1.7957 0.8735 0.074 Uiso 0.50 1 calc PR A 4
C43 C 0.3567(2) -1.67113(12) 0.90903(11) 0.0394(6) Uani 1 1 d . A .
C44 C 0.4204(3) -1.62985(14) 0.88893(13) 0.0493(7) Uani 1 1 d . . .
H44A H 0.3866 -1.6104 0.8619 0.059 Uiso 1 1 calc R A .
C45 C 0.5305(3) -1.61595(15) 0.90661(14) 0.0544(8) Uani 1 1 d . A .
H45A H 0.5706 -1.5875 0.8918 0.065 Uiso 1 1 calc R . .
C46 C 0.5820(3) -1.64331(15) 0.94562(14) 0.0565(9) Uani 1 1 d . . .
H46A H 0.6576 -1.6336 0.9582 0.068 Uiso 1 1 calc R A .
C47 C 0.5232(3) -1.68480(16) 0.96609(14) 0.0567(9) Uani 1 1 d . A .
H47A H 0.5581 -1.7045 0.9926 0.068 Uiso 1 1 calc R . .
C48 C 0.4120(3) -1.69823(14) 0.94824(12) 0.0452(7) Uani 1 1 d . . .
H48A H 0.3727 -1.7268 0.9633 0.054 Uiso 1 1 calc R A .
O1S O 0.0244(9) -1.6129(5) 0.5660(5) 0.151(4) Uiso 0.50 1 d P B 5
O1SA O 0.0641(8) -1.5709(4) 0.5878(4) 0.122(3) Uiso 0.50 1 d P B 6
C1S C 0.1310(5) -1.6369(3) 0.5168(3) 0.124(2) Uiso 1 1 d . B .
H1SA H 0.1812 -1.6298 0.4949 0.186 Uiso 1 1 calc R . .
H1SB H 0.0664 -1.6664 0.4948 0.186 Uiso 1 1 calc R . .
H1SC H 0.1641 -1.6529 0.5481 0.186 Uiso 1 1 calc R . .
C2S C 0.1022(7) -1.5775(4) 0.5360(4) 0.168(3) Uiso 1 1 d . . .
H2SA H 0.0646 -1.5600 0.5063 0.201 Uiso 1 1 calc R B 5
H2SB H 0.1630 -1.5467 0.5611 0.201 Uiso 1 1 calc R B 5
C3S C -0.0510(12) -1.5667(6) 0.5751(6) 0.303(7) Uiso 1 1 d . . .
H3SA H -0.0103 -1.5242 0.5890 0.364 Uiso 1 1 calc R B 5
H3SB H -0.1083 -1.5690 0.5420 0.364 Uiso 1 1 calc R B 5
C4S C -0.0886(9) -1.5907(5) 0.6131(5) 0.227(5) Uiso 1 1 d . B .
H4SA H -0.1356 -1.5664 0.6253 0.341 Uiso 1 1 calc R . .
H4SB H -0.0289 -1.5906 0.6438 0.341 Uiso 1 1 calc R . .
H4SC H -0.1286 -1.6326 0.5976 0.341 Uiso 1 1 calc R . .
O2S O 0.0307(12) -1.1240(7) 0.5666(6) 0.096(4) Uiso 0.25 1 d P C 7
C5S C -0.0699(11) -1.1093(6) 0.6270(5) 0.049(3) Uiso 0.25 1 d P C 7
H5SA H -0.1142 -1.0806 0.6344 0.073 Uiso 0.25 1 calc PR C 7
H5SB H -0.0087 -1.1037 0.6586 0.073 Uiso 0.25 1 calc PR C 7
H5SC H -0.1121 -1.1510 0.6194 0.073 Uiso 0.25 1 calc PR C 7
O2SA O 0.0546(14) -1.0833(8) 0.5831(7) 0.112(5) Uiso 0.25 1 d P C 8
C5SA C -0.1345(16) -1.1058(9) 0.5755(8) 0.087(5) Uiso 0.25 1 d P C 8
H5SD H -0.1396 -1.0936 0.5405 0.131 Uiso 0.25 1 calc PR C 8
H5SE H -0.1646 -1.0788 0.5977 0.131 Uiso 0.25 1 calc PR C 8
H5SF H -0.1743 -1.1478 0.5697 0.131 Uiso 0.25 1 calc PR C 8
C6S C -0.0460(17) -1.1023(9) 0.5974(8) 0.189(8) Uiso 0.50 1 d P . .
H6SA H -0.0197 -1.0576 0.6059 0.227 Uiso 0.50 1 calc PR C 7
H6SB H -0.1133 -1.1098 0.5683 0.227 Uiso 0.50 1 calc PR C 7
C7S C 0.0903(11) -1.0876(6) 0.5336(5) 0.117(4) Uiso 0.50 1 d P . .
H7SA H 0.0432 -1.0701 0.5072 0.140 Uiso 0.50 1 calc PR C 7
H7SB H 0.1522 -1.0558 0.5563 0.140 Uiso 0.50 1 calc PR C 7
C8S C 0.1185(7) -1.1383(4) 0.5100(3) 0.071(2) Uiso 0.50 1 d P C .
H8SA H 0.1549 -1.1277 0.4829 0.106 Uiso 0.50 1 calc PR . .
H8SB H 0.0544 -1.1704 0.4925 0.106 Uiso 0.50 1 calc PR . .
H8SC H 0.1663 -1.1529 0.5378 0.106 Uiso 0.50 1 calc PR . .

loop_
_atom_site_aniso_label
_atom_site_aniso_U_11
_atom_site_aniso_U_22
_atom_site_aniso_U_33
_atom_site_aniso_U_23
_atom_site_aniso_U_13
_atom_site_aniso_U_12
Fe11 0.03160(19) 0.02050(17) 0.02198(17) 0.00266(12) 0.00656(14) 0.00439(13)
Fe12 0.02618(18) 0.02608(18) 0.02388(17) 0.00745(13) 0.00870(13) 0.00431(13)
O101 0.0389(10) 0.0331(9) 0.0308(9) 0.0032(7) 0.0128(8) 0.0020(8)
O102 0.0274(8) 0.0211(8) 0.0243(8) 0.0042(6) 0.0025(7) 0.0058(6)
O103 0.0398(10) 0.0256(9) 0.0222(8) 0.0029(7) 0.0044(7) 0.0007(7)
O104 0.0301(9) 0.0250(8) 0.0245(8) 0.0080(6) 0.0069(7) 0.0042(7)
O105 0.0306(9) 0.0277(9) 0.0355(9) -0.0006(7) 0.0100(7) 0.0062(7)
O106 0.0254(9) 0.0350(9) 0.0305(9) 0.0106(7) 0.0098(7) 0.0086(7)
N101 0.0491(15) 0.0475(14) 0.0330(13) 0.0138(10) 0.0142(11) 0.0052(11)
N102 0.0558(15) 0.0230(11) 0.0361(12) 0.0050(9) 0.0040(11) -0.0001(10)
N103 0.0533(15) 0.0421(13) 0.0258(11) 0.0024(10) 0.0013(10) 0.0156(11)
N104 0.0488(14) 0.0322(12) 0.0424(13) 0.0053(10) 0.0202(11) -0.0075(10)
N105 0.0395(15) 0.083(2) 0.0582(17) 0.0073(15) 0.0208(13) 0.0251(14)
C101 0.0308(12) 0.0246(12) 0.0214(11) 0.0038(9) 0.0055(9) 0.0040(9)
C102 0.0369(14) 0.0326(13) 0.0239(12) 0.0060(10) 0.0029(10) 0.0056(11)
C103 0.0380(14) 0.0386(14) 0.0233(12) 0.0013(10) 0.0003(11) 0.0015(11)
C104 0.0408(15) 0.0286(13) 0.0250(12) 0.0000(10) 0.0061(11) 0.0008(11)
C105 0.0355(13) 0.0247(12) 0.0238(11) 0.0041(9) 0.0104(10) 0.0026(10)
C106 0.0286(12) 0.0238(11) 0.0195(11) 0.0033(9) 0.0056(9) 0.0020(9)
C107 0.0249(11) 0.0228(11) 0.0254(11) 0.0060(9) 0.0097(9) 0.0044(9)
C108 0.0357(13) 0.0273(12) 0.0327(13) 0.0097(10) 0.0115(11) 0.0128(10)
C109 0.0494(16) 0.0227(12) 0.0392(14) 0.0070(10) 0.0157(12) 0.0113(11)
C110 0.0449(15) 0.0241(12) 0.0285(13) 0.0017(10) 0.0117(11) 0.0038(11)
C111 0.0329(13) 0.0241(12) 0.0255(12) 0.0034(9) 0.0106(10) 0.0024(9)
C112 0.0284(12) 0.0201(11) 0.0262(11) 0.0047(9) 0.0103(9) 0.0046(9)
C113 0.0320(12) 0.0218(11) 0.0201(11) 0.0051(8) 0.0045(9) 0.0061(9)
C114 0.0231(11) 0.0231(11) 0.0270(11) 0.0058(9) 0.0056(9) 0.0049(9)
C115 0.0282(12) 0.0235(11) 0.0229(11) 0.0068(9) 0.0053(9) 0.0094(9)
C116 0.0255(11) 0.0277(12) 0.0182(10) 0.0070(9) 0.0051(9) 0.0085(9)
C117 0.0390(14) 0.0364(14) 0.0197(11) 0.0096(10) 0.0076(10) 0.0157(11)
C118 0.0577(18) 0.0367(15) 0.0331(14) 0.0110(11) 0.0167(13) 0.0223(13)
C119 0.088(3) 0.058(2) 0.0512(19) 0.0222(16) 0.0306(19) 0.049(2)
C120 0.069(2) 0.093(3) 0.0475(19) 0.0274(19) 0.0243(17) 0.058(2)
C121 0.0414(17) 0.094(3) 0.0405(17) 0.0130(17) 0.0107(14) 0.0303(18)
C122 0.0369(15) 0.0561(18) 0.0334(14) 0.0085(13) 0.0066(12) 0.0142(13)
C123 0.0375(13) 0.0204(11) 0.0244(11) 0.0048(9) 0.0080(10) 0.0083(10)
C124 0.0429(15) 0.0281(12) 0.0268(12) 0.0094(10) 0.0119(11) 0.0108(11)
C125 0.0605(19) 0.0313(14) 0.0367(14) 0.0149(11) 0.0233(14) 0.0129(13)
C126 0.0493(18) 0.0402(16) 0.0536(18) 0.0145(13) 0.0293(15) 0.0069(13)
C127 0.0378(16) 0.0486(17) 0.0523(18) 0.0161(14) 0.0142(13) 0.0114(13)
C128 0.0367(14) 0.0341(14) 0.0376(14) 0.0140(11) 0.0105(11) 0.0097(11)
C129 0.0265(12) 0.0197(11) 0.0329(13) 0.0057(9) -0.0008(10) 0.0040(9)
C130 0.0313(14) 0.0427(16) 0.0606(19) 0.0242(14) 0.0099(13) 0.0132(12)
C131 0.0310(15) 0.0463(18) 0.087(3) 0.0323(17) -0.0044(16) 0.0107(13)
C132 0.0473(18) 0.0340(15) 0.058(2) 0.0206(14) -0.0209(15) -0.0020(13)
C133 0.060(2) 0.0348(15) 0.0308(14) 0.0104(11) -0.0012(13) 0.0051(13)
C134 0.0392(14) 0.0287(13) 0.0312(13) 0.0076(10) 0.0019(11) 0.0060(11)
C135 0.0250(12) 0.0260(12) 0.0388(14) 0.0116(10) 0.0104(10) 0.0078(9)
C136 0.0303(14) 0.0455(16) 0.0389(15) 0.0129(12) 0.0105(11) 0.0057(11)
C137 0.0450(18) 0.069(2) 0.0523(18) 0.0269(16) 0.0252(15) 0.0124(16)
C138 0.0430(18) 0.0500(19) 0.083(3) 0.0298(18) 0.0333(17) 0.0056(14)
C139 0.0385(17) 0.0332(15) 0.090(3) 0.0121(16) 0.0277(17) 0.0017(12)
C140 0.0334(14) 0.0307(14) 0.0578(18) 0.0062(12) 0.0201(13) 0.0051(11)
C141 0.0510(17) 0.0316(14) 0.0331(15) 0.0087(11) 0.0134(12) 0.0062(12)
C142 0.096(3) 0.0483(19) 0.0274(14) 0.0091(13) 0.0064(16) 0.0208(18)
C143 0.090(3) 0.0318(16) 0.062(2) 0.0113(15) 0.015(2) 0.0214(17)
C144 0.067(2) 0.0426(18) 0.073(2) 0.0185(17) 0.0274(19) -0.0043(16)
C145 0.095(3) 0.0311(16) 0.0492(19) -0.0011(14) -0.0061(19) -0.0139(17)
C146 0.061(2) 0.072(2) 0.051(2) 0.0106(18) -0.0176(17) -0.0122(19)
C147 0.094(3) 0.067(2) 0.0309(16) 0.0013(15) 0.0139(17) 0.027(2)
C148 0.100(3) 0.084(3) 0.0359(17) 0.0058(17) -0.0043(18) 0.057(2)
C149 0.074(3) 0.099(3) 0.081(3) 0.019(2) 0.055(2) 0.036(2)
C150 0.107(4) 0.165(5) 0.099(3) 0.061(4) 0.046(3) 0.109(4)
C151 0.0235(18) 0.162(5) 0.134(4) -0.062(4) 0.020(2) -0.003(2)
C152 0.074(3) 0.075(3) 0.116(4) -0.033(3) 0.068(3) -0.046(2)
C153 0.131(4) 0.0266(17) 0.077(3) 0.0211(17) 0.010(3) 0.005(2)
C154 0.068(2) 0.0339(15) 0.0455(17) -0.0010(13) 0.0213(16) -0.0037(14)
Fe21 0.0391(2) 0.02037(17) 0.02385(17) 0.00253(13) 0.00970(15) 0.00352(14)
Fe22 0.03168(19) 0.02326(17) 0.02739(18) 0.00618(13) 0.01190(14) 0.00493(14)
O201 0.0429(11) 0.0326(9) 0.0308(9) 0.0032(7) 0.0147(8) 0.0040(8)
O202 0.0298(9) 0.0216(8) 0.0220(8) 0.0027(6) 0.0026(7) 0.0060(6)
O203 0.0485(11) 0.0281(9) 0.0212(8) 0.0044(7) 0.0071(8) 0.0032(8)
O204 0.0363(9) 0.0254(8) 0.0273(8) 0.0090(7) 0.0106(7) 0.0077(7)
O205 0.0396(10) 0.0233(9) 0.0345(9) 0.0016(7) 0.0117(8) 0.0057(7)
O206 0.0314(9) 0.0305(9) 0.0293(9) 0.0083(7) 0.0104(7) 0.0069(7)
N201 0.0527(16) 0.0470(15) 0.0398(14) 0.0157(11) 0.0152(12) 0.0060(12)
N202 0.0542(15) 0.0256(11) 0.0341(12) 0.0048(9) 0.0101(11) 0.0023(10)
N203 0.0526(14) 0.0295(11) 0.0275(11) 0.0010(9) 0.0087(10) 0.0057(10)
N204 0.0397(13) 0.0279(11) 0.0460(13) 0.0060(10) 0.0209(11) 0.0019(9)
N205 0.0385(13) 0.0506(15) 0.0490(14) 0.0109(12) 0.0193(11) 0.0164(11)
C201 0.0329(13) 0.0268(12) 0.0216(11) 0.0061(9) 0.0065(10) 0.0049(10)
C202 0.0355(14) 0.0337(13) 0.0259(12) 0.0079(10) 0.0040(10) 0.0067(11)
C203 0.0395(15) 0.0393(15) 0.0217(12) 0.0042(10) 0.0005(10) 0.0018(11)
C204 0.0380(14) 0.0305(13) 0.0236(12) 0.0003(10) 0.0058(10) 0.0010(10)
C205 0.0325(13) 0.0260(12) 0.0221(11) 0.0035(9) 0.0082(10) 0.0032(10)
C206 0.0298(12) 0.0241(11) 0.0194(11) 0.0034(9) 0.0050(9) 0.0021(9)
C212 0.0310(12) 0.0181(11) 0.0239(11) 0.0033(8) 0.0087(9) 0.0035(9)
C211 0.0310(12) 0.0238(11) 0.0234(11) 0.0035(9) 0.0080(9) 0.0019(9)
C210 0.0408(14) 0.0241(12) 0.0283(12) 0.0007(10) 0.0103(11) 0.0017(10)
C209 0.0458(15) 0.0217(12) 0.0348(13) 0.0054(10) 0.0095(12) 0.0095(11)
C208 0.0369(14) 0.0266(12) 0.0305(13) 0.0081(10) 0.0086(11) 0.0096(10)
C207 0.0266(12) 0.0220(11) 0.0228(11) 0.0045(9) 0.0076(9) 0.0040(9)
C213 0.0347(13) 0.0242(12) 0.0221(11) 0.0053(9) 0.0054(10) 0.0084(10)
C214 0.0272(12) 0.0224(11) 0.0218(11) 0.0049(9) 0.0061(9) 0.0047(9)
C215 0.0333(13) 0.0254(12) 0.0230(11) 0.0068(9) 0.0089(10) 0.0111(10)
C216 0.0320(12) 0.0247(12) 0.0175(10) 0.0057(8) 0.0058(9) 0.0065(9)
C217 0.0402(14) 0.0416(15) 0.0212(11) 0.0089(10) 0.0086(10) 0.0182(12)
C218 0.0600(19) 0.0424(16) 0.0374(15) 0.0108(12) 0.0192(14) 0.0259(14)
C219 0.084(3) 0.060(2) 0.0521(19) 0.0160(16) 0.0236(19) 0.048(2)
C220 0.068(2) 0.096(3) 0.053(2) 0.0173(19) 0.0203(18) 0.058(2)
C221 0.0452(19) 0.091(3) 0.0438(18) 0.0071(17) 0.0109(15) 0.0295(18)
C222 0.0401(16) 0.0596(19) 0.0349(15) 0.0099(13) 0.0090(12) 0.0184(14)
C223 0.0387(14) 0.0207(11) 0.0249(11) 0.0049(9) 0.0103(10) 0.0100(10)
C224 0.0455(15) 0.0270(12) 0.0238(12) 0.0064(9) 0.0112(11) 0.0120(11)
C225 0.0598(18) 0.0266(13) 0.0336(14) 0.0120(11) 0.0212(13) 0.0120(12)
C226 0.0486(17) 0.0304(14) 0.0508(17) 0.0088(12) 0.0263(14) 0.0059(12)
C227 0.0390(15) 0.0372(15) 0.0485(17) 0.0112(12) 0.0124(13) 0.0104(12)
C228 0.0418(15) 0.0291(13) 0.0341(13) 0.0108(10) 0.0089(11) 0.0113(11)
C229 0.0327(13) 0.0222(11) 0.0243(11) 0.0035(9) -0.0006(10) 0.0039(9)
C230 0.0432(16) 0.0498(17) 0.0453(16) 0.0191(14) 0.0082(13) 0.0180(14)
C231 0.0433(18) 0.0515(19) 0.066(2) 0.0252(16) -0.0047(16) 0.0150(15)
C232 0.054(2) 0.0412(17) 0.0440(17) 0.0200(13) -0.0170(15) -0.0010(14)
C233 0.063(2) 0.0495(18) 0.0309(15) 0.0176(13) 0.0014(14) 0.0025(15)
C234 0.0436(16) 0.0359(14) 0.0297(13) 0.0091(11) 0.0032(11) 0.0057(12)
C235 0.0256(12) 0.0245(12) 0.0306(12) 0.0086(9) 0.0061(10) 0.0056(9)
C236 0.0277(13) 0.0367(14) 0.0308(13) 0.0083(10) 0.0056(10) 0.0027(10)
C237 0.0326(14) 0.0543(18) 0.0386(15) 0.0173(13) 0.0123(12) 0.0068(12)
C238 0.0285(14) 0.0406(15) 0.0576(18) 0.0207(13) 0.0142(13) 0.0046(11)
C239 0.0306(14) 0.0263(13) 0.0544(17) 0.0031(12) 0.0085(12) 0.0002(10)
C240 0.0340(14) 0.0304(13) 0.0337(13) 0.0013(10) 0.0065(11) 0.0034(10)
C241 0.088(3) 0.0391(17) 0.0456(19) 0.0126(14) 0.0201(18) 0.0134(17)
C242 0.332(10) 0.075(3) 0.038(2) 0.020(2) 0.042(4) 0.059(5)
C243 0.078(2) 0.0294(15) 0.0514(18) 0.0102(13) 0.0129(17) 0.0120(15)
C244 0.071(2) 0.0368(16) 0.061(2) 0.0125(15) 0.0311(18) -0.0018(15)
C245 0.067(2) 0.0296(14) 0.0394(16) -0.0013(12) 0.0104(15) -0.0031(13)
C246 0.0544(19) 0.0368(16) 0.0403(16) 0.0028(12) 0.0032(14) -0.0016(13)
C247 0.075(2) 0.0475(18) 0.0398(16) -0.0010(14) 0.0220(16) 0.0091(16)
C248 0.062(2) 0.0383(16) 0.0320(14) 0.0082(12) 0.0017(13) 0.0099(14)
C249 0.051(2) 0.076(2) 0.067(2) -0.0010(19) 0.0350(18) 0.0139(17)
C250 0.072(3) 0.124(4) 0.112(4) 0.067(3) 0.042(3) 0.069(3)
C251 0.0315(16) 0.069(2) 0.077(2) -0.0108(19) 0.0134(16) -0.0003(15)
C252 0.0508(19) 0.0380(17) 0.082(2) 0.0017(16) 0.0394(18) -0.0065(14)
C253 0.067(2) 0.0310(15) 0.075(2) 0.0222(15) 0.0291(19) 0.0117(14)
C254 0.060(2) 0.0369(16) 0.0490(18) -0.0051(13) 0.0162(15) 0.0031(14)
B1 0.054(2) 0.0289(15) 0.0331(16) 0.0058(12) 0.0127(14) -0.0001(13)
C1 0.0417(15) 0.0358(14) 0.0273(13) 0.0056(11) 0.0012(11) 0.0040(12)
C2 0.063(2) 0.0420(16) 0.0400(16) 0.0146(13) 0.0139(15) 0.0133(14)
C3 0.065(2) 0.054(2) 0.0432(17) 0.0094(14) 0.0187(16) 0.0178(16)
C4 0.0553(19) 0.0425(17) 0.0411(16) 0.0011(13) 0.0024(14) 0.0172(14)
C5 0.0574(19) 0.0331(15) 0.0412(16) 0.0079(12) -0.0017(14) 0.0074(13)
C6 0.0538(18) 0.0366(15) 0.0315(14) 0.0098(11) 0.0063(13) 0.0030(13)
C7 0.079(2) 0.0253(14) 0.0361(15) 0.0022(11) 0.0169(15) -0.0144(14)
C8 0.101(3) 0.0349(17) 0.0458(18) -0.0005(14) 0.0309(19) -0.0159(17)
C9 0.128(4) 0.0351(18) 0.049(2) -0.0052(16) 0.037(2) -0.027(2)
C10 0.150(5) 0.043(2) 0.0372(19) 0.0071(16) 0.011(2) -0.036(2)
C11 0.114(4) 0.047(2) 0.0401(19) 0.0107(16) -0.004(2) -0.021(2)
C12 0.083(3) 0.0416(18) 0.0378(17) 0.0114(14) -0.0012(17) -0.0084(17)
C13 0.0488(17) 0.0330(14) 0.0314(14) 0.0063(11) 0.0075(12) -0.0011(12)
C14 0.0470(19) 0.0455(18) 0.072(2) 0.0198(16) 0.0112(17) 0.0027(14)
C15 0.053(2) 0.053(2) 0.093(3) 0.025(2) 0.017(2) -0.0033(17)
C16 0.071(2) 0.0415(18) 0.068(2) 0.0224(16) 0.0178(19) -0.0034(16)
C17 0.071(2) 0.0318(15) 0.0520(18) 0.0118(13) 0.0141(17) 0.0081(14)
C18 0.0542(18) 0.0351(15) 0.0374(15) 0.0055(12) 0.0122(13) 0.0025(13)
C19 0.0540(18) 0.0215(13) 0.0453(16) -0.0033(11) 0.0202(14) 0.0014(11)
C20 0.063(2) 0.0276(15) 0.076(2) 0.0073(14) 0.0361(18) 0.0057(14)
C21 0.065(2) 0.0315(17) 0.109(3) 0.0058(18) 0.046(2) 0.0096(16)
C22 0.048(2) 0.0314(17) 0.116(4) -0.0170(19) 0.027(2) 0.0061(14)
C23 0.060(2) 0.0465(19) 0.069(2) -0.0148(17) 0.0082(18) 0.0147(17)
C24 0.0538(19) 0.0413(17) 0.0473(18) -0.0084(14) 0.0123(15) 0.0031(14)
B2 0.060(2) 0.0406(18) 0.0304(15) 0.0089(13) 0.0129(15) 0.0260(16)
C25 0.036(5) 0.043(5) 0.037(4) 0.003(4) -0.011(4) 0.001(3)
C26 0.061(4) 0.058(4) 0.043(3) 0.017(3) 0.020(3) 0.032(3)
C27 0.098(6) 0.088(6) 0.046(4) 0.022(4) 0.034(4) 0.060(5)
C28 0.088(7) 0.087(7) 0.038(4) -0.009(4) -0.009(5) 0.061(6)
C29 0.072(7) 0.042(5) 0.097(10) -0.007(6) -0.006(6) 0.021(4)
C30 0.049(5) 0.048(5) 0.079(6) -0.001(5) 0.015(4) 0.017(4)
C25A 0.040(5) 0.019(4) 0.024(3) 0.004(3) 0.007(3) 0.012(3)
C26A 0.059(4) 0.043(3) 0.040(3) 0.006(3) 0.008(3) 0.022(3)
C27A 0.075(5) 0.046(4) 0.041(3) 0.002(3) 0.008(3) 0.019(3)
C28A 0.073(6) 0.042(4) 0.043(4) -0.001(3) 0.015(4) 0.033(4)
C29A 0.052(5) 0.026(3) 0.052(5) 0.004(3) 0.011(4) 0.010(3)
C30A 0.045(4) 0.032(3) 0.044(4) 0.003(3) 0.016(3) 0.009(3)
C31 0.0530(17) 0.0240(13) 0.0326(14) 0.0053(10) 0.0121(12) 0.0016(11)
C32 0.069(2) 0.0338(15) 0.0367(15) 0.0082(12) 0.0212(15) 0.0113(14)
C33 0.080(2) 0.0315(15) 0.0344(15) 0.0039(12) 0.0238(16) -0.0039(14)
C34 0.071(2) 0.0463(18) 0.0293(15) 0.0067(13) 0.0058(15) -0.0213(16)
C35 0.0446(18) 0.071(2) 0.0406(17) 0.0148(16) 0.0001(14) -0.0062(16)
C36 0.0425(16) 0.0480(17) 0.0382(15) 0.0065(13) 0.0086(13) -0.0028(13)
C37 0.0405(17) 0.087(3) 0.0520(19) 0.0412(18) 0.0192(15) 0.0262(17)
C38 0.044(3) 0.037(3) 0.023(2) 0.002(2) -0.002(2) 0.002(3)
C39 0.049(5) 0.047(5) 0.033(4) 0.013(3) 0.007(3) 0.000(4)
C40 0.039(3) 0.029(4) 0.048(4) 0.012(3) 0.010(3) 0.005(3)
C41 0.036(3) 0.035(3) 0.030(3) -0.004(2) 0.007(2) 0.005(2)
C42 0.032(3) 0.034(3) 0.029(3) -0.001(2) 0.007(2) 0.003(2)
C38A 0.044(3) 0.044(3) 0.041(3) 0.006(3) 0.010(3) 0.004(3)
C39A 0.048(4) 0.068(4) 0.042(3) 0.012(3) 0.016(3) 0.003(3)
C40A 0.058(6) 0.051(7) 0.072(8) 0.040(6) 0.021(5) 0.002(5)
C41A 0.102(7) 0.045(4) 0.109(7) 0.036(5) 0.066(6) 0.035(5)
C42A 0.094(6) 0.033(3) 0.085(6) 0.023(4) 0.064(5) 0.019(4)
C43 0.0563(18) 0.0313(14) 0.0317(14) 0.0030(11) 0.0119(13) 0.0153(12)
C44 0.058(2) 0.0447(17) 0.0512(18) 0.0147(14) 0.0189(16) 0.0180(15)
C45 0.061(2) 0.0453(18) 0.059(2) 0.0071(15) 0.0224(17) 0.0126(16)
C46 0.0490(19) 0.052(2) 0.060(2) -0.0087(16) 0.0113(16) 0.0108(15)
C47 0.060(2) 0.056(2) 0.0483(19) 0.0057(15) 0.0014(16) 0.0191(17)
C48 0.0521(18) 0.0410(16) 0.0424(16) 0.0104(13) 0.0093(14) 0.0138(13)

loop_
_atom_type_symbol
_atom_type_description
_atom_type_scat_dispersion_real
_atom_type_scat_dispersion_imag
_atom_type_scat_source
C C 0.0033 0.0016 'International Tables Vol C Tables 4.2.6.8 and 6.1.1.4'
H H 0.0000 0.0000 'International Tables Vol C Tables 4.2.6.8 and 6.1.1.4'
B B 0.0013 0.0007 'International Tables Vol C Tables 4.2.6.8 and 6.1.1.4'
N N 0.0061 0.0033 'International Tables Vol C Tables 4.2.6.8 and 6.1.1.4'
O O 0.0106 0.0060 'International Tables Vol C Tables 4.2.6.8 and 6.1.1.4'
Fe Fe 0.3463 0.8444 'International Tables Vol C Tables 4.2.6.8 and 6.1.1.4'

loop_
_geom_angle_atom_site_label_1
_geom_angle_atom_site_label_2
_geom_angle_atom_site_label_3
_geom_angle
O101 Fe11 O105 116.23(7)
O101 Fe11 O103 94.00(7)
O105 Fe11 O103 88.40(7)
O101 Fe11 N102 127.68(9)
O105 Fe11 N102 116.09(9)
O103 Fe11 N102 88.05(8)
O101 Fe11 N103 98.23(9)
O105 Fe11 N103 90.36(8)
O103 Fe11 N103 166.91(9)
N102 Fe11 N103 80.80(9)
O101 Fe11 Fe12 37.96(5)
O105 Fe11 Fe12 81.60(5)
O103 Fe11 Fe12 77.58(5)
N102 Fe11 Fe12 157.13(7)
N103 Fe11 Fe12 115.12(7)
O101 Fe12 O106 102.87(7)
O101 Fe12 O104 94.49(7)
O106 Fe12 O104 87.48(6)
O101 Fe12 N104 167.08(8)
O106 Fe12 N104 87.19(8)
O104 Fe12 N104 94.03(8)
O101 Fe12 N105 89.79(9)
O106 Fe12 N105 167.34(9)
O104 Fe12 N105 91.64(9)
N104 Fe12 N105 80.27(10)
O101 Fe12 N101 83.51(8)
O106 Fe12 N101 86.97(8)
O104 Fe12 N101 173.54(8)
N104 Fe12 N101 89.02(9)
N105 Fe12 N101 94.49(10)
O101 Fe12 Fe11 35.86(5)
O106 Fe12 Fe11 71.46(5)
O104 Fe12 Fe11 76.38(4)
N104 Fe12 Fe11 156.75(6)
N105 Fe12 Fe11 120.58(8)
N101 Fe12 Fe11 98.67(6)
Fe11 O101 Fe12 106.18(8)
C112 O102 C106 106.10(17)
C115 O103 Fe11 127.34(15)
C115 O104 Fe12 128.82(15)
C116 O105 Fe11 125.50(15)
C116 O106 Fe12 134.34(15)
C141 N101 Fe12 167.5(2)
C143 N102 C144 108.2(3)
C143 N102 C145 109.4(3)
C144 N102 C145 111.1(3)
C143 N102 Fe11 111.1(2)
C144 N102 Fe11 109.02(18)
C145 N102 Fe11 107.95(18)
C146 N103 C148 111.5(3)
C146 N103 C147 110.6(3)
C148 N103 C147 106.5(3)
C146 N103 Fe11 103.66(18)
C148 N103 Fe11 113.49(18)
C147 N103 Fe11 111.3(2)
C154 N104 C153 107.2(3)
C154 N104 C152 109.7(3)
C153 N104 C152 109.8(3)
C154 N104 Fe12 111.55(17)
C153 N104 Fe12 113.2(2)
C152 N104 Fe12 105.4(2)
C151 N105 C149 110.2(4)
C151 N105 C150 110.5(4)
C149 N105 C150 108.4(3)
C151 N105 Fe12 105.2(2)
C149 N105 Fe12 112.9(2)
C150 N105 Fe12 109.7(3)
C106 C101 C102 114.5(2)
C106 C101 C113 121.0(2)
C102 C101 C113 124.3(2)
C101 C102 C103 121.6(2)
C104 C103 C102 122.0(2)
C103 C104 C105 117.9(2)
C104 C105 C106 118.8(2)
C104 C105 C111 135.5(2)
C106 C105 C111 105.8(2)
O102 C106 C101 123.9(2)
O102 C106 C105 111.2(2)
C101 C106 C105 125.0(2)
C112 C107 C108 114.5(2)
C112 C107 C114 120.6(2)
C108 C107 C114 124.7(2)
C107 C108 C109 121.9(2)
C110 C109 C108 122.0(2)
C109 C110 C111 118.1(2)
C110 C111 C112 118.5(2)
C110 C111 C105 136.0(2)
C112 C111 C105 105.5(2)
O102 C112 C107 123.6(2)
O102 C112 C111 111.4(2)
C107 C112 C111 125.1(2)
C101 C113 C123 105.27(18)
C101 C113 C117 113.35(19)
C123 C113 C117 112.46(19)
C101 C113 C115 111.37(18)
C123 C113 C115 113.72(19)
C117 C113 C115 100.93(18)
C107 C114 C129 110.64(18)
C107 C114 C135 109.41(19)
C129 C114 C135 109.29(19)
C107 C114 C116 108.80(18)
C129 C114 C116 107.91(18)
C135 C114 C116 110.78(18)
O103 C115 O104 126.5(2)
O103 C115 C113 116.0(2)
O104 C115 C113 117.2(2)
O105 C116 O106 125.4(2)
O105 C116 C114 117.9(2)
O106 C116 C114 116.6(2)
C118 C117 C122 118.2(3)
C118 C117 C113 120.3(2)
C122 C117 C113 121.3(2)
C117 C118 C119 120.0(3)
C120 C119 C118 121.2(3)
C121 C120 C119 118.5(3)
C120 C121 C122 121.5(3)
C121 C122 C117 120.4(3)
C128 C123 C124 117.5(2)
C128 C123 C113 123.0(2)
C124 C123 C113 119.2(2)
C125 C124 C123 121.5(3)
C126 C125 C124 120.0(2)
C125 C126 C127 119.5(3)
C126 C127 C128 120.9(3)
C127 C128 C123 120.4(2)
C134 C129 C130 118.0(2)
C134 C129 C114 122.2(2)
C130 C129 C114 119.7(2)
C131 C130 C129 120.8(3)
C132 C131 C130 120.2(3)
C131 C132 C133 119.8(3)
C132 C133 C134 120.2(3)
C129 C134 C133 120.9(3)
C136 C135 C140 117.9(2)
C136 C135 C114 122.5(2)
C140 C135 C114 119.4(2)
C135 C136 C137 120.9(3)
C138 C137 C136 120.7(3)
C137 C138 C139 119.2(3)
C138 C139 C140 120.7(3)
C139 C140 C135 120.5(3)
N101 C141 C142 178.6(3)
C146 C145 N102 111.7(3)
N103 C146 C145 112.0(3)
N105 C151 C152 111.4(4)
N104 C152 C151 109.9(3)
O201 Fe21 O205 120.12(7)
O201 Fe21 O203 92.80(8)
O205 Fe21 O203 89.53(7)
O201 Fe21 N202 133.94(9)
O205 Fe21 N202 105.86(8)
O203 Fe21 N202 89.83(8)
O201 Fe21 N203 95.03(8)
O205 Fe21 N203 90.33(8)
O203 Fe21 N203 171.03(8)
N202 Fe21 N203 81.58(8)
O201 Fe21 Fe22 38.17(5)
O205 Fe21 Fe22 84.28(5)
O203 Fe21 Fe22 79.26(5)
N202 Fe21 Fe22 165.15(7)
N203 Fe21 Fe22 109.65(6)
O201 Fe22 O206 102.74(7)
O201 Fe22 O204 91.71(7)
O206 Fe22 O204 87.51(6)
O201 Fe22 N204 166.60(8)
O206 Fe22 N204 86.04(7)
O204 Fe22 N204 98.85(8)
O201 Fe22 N205 91.24(8)
O206 Fe22 N205 165.92(8)
O204 Fe22 N205 93.78(8)
N204 Fe22 N205 79.91(9)
O201 Fe22 N201 83.43(8)
O206 Fe22 N201 87.91(8)
O204 Fe22 N201 172.43(8)
N204 Fe22 N201 86.84(9)
N205 Fe22 N201 92.14(9)
O201 Fe22 Fe21 36.71(5)
O206 Fe22 Fe21 69.42(5)
O204 Fe22 Fe21 75.56(5)
N204 Fe22 Fe21 154.89(6)
N205 Fe22 Fe21 124.46(7)
N201 Fe22 Fe21 97.17(6)
Fe21 O201 Fe22 105.12(8)
C212 O202 C206 106.42(17)
C215 O203 Fe21 125.32(15)
C215 O204 Fe22 129.52(15)
C216 O205 Fe21 122.08(16)
C216 O206 Fe22 137.16(15)
C241 N201 Fe22 166.5(3)
C244 N202 C243 108.8(2)
C244 N202 C245 110.5(3)
C243 N202 C245 109.9(2)
C244 N202 Fe21 109.59(17)
C243 N202 Fe21 110.22(19)
C245 N202 Fe21 107.82(17)
C247 N203 C246 111.7(2)
C247 N203 C248 109.3(2)
C246 N203 C248 109.1(2)
C247 N203 Fe21 110.69(19)
C246 N203 Fe21 102.54(16)
C248 N203 Fe21 113.41(16)
C254 N204 C253 107.7(2)
C254 N204 C252 111.1(3)
C253 N204 C252 107.9(2)
C254 N204 Fe22 110.07(17)
C253 N204 Fe22 115.14(19)
C252 N204 Fe22 105.02(17)
C249 N205 C250 108.3(3)
C249 N205 C251 108.9(3)
C250 N205 C251 109.3(3)
C249 N205 Fe22 112.6(2)
C250 N205 Fe22 111.0(2)
C251 N205 Fe22 106.72(18)
C206 C201 C202 114.2(2)
C206 C201 C213 120.8(2)
C202 C201 C213 124.8(2)
C201 C202 C203 122.4(2)
C204 C203 C202 122.1(2)
C203 C204 C205 117.4(2)
C204 C205 C206 118.7(2)
C204 C205 C211 135.6(2)
C206 C205 C211 105.8(2)
O202 C206 C201 124.2(2)
O202 C206 C205 110.8(2)
C201 C206 C205 125.0(2)
O202 C212 C207 123.9(2)
O202 C212 C211 111.4(2)
C207 C212 C211 124.6(2)
C210 C211 C212 118.9(2)
C210 C211 C205 135.6(2)
C212 C211 C205 105.5(2)
C209 C210 C211 118.4(2)
C210 C209 C208 121.1(2)
C207 C208 C209 122.5(2)
C212 C207 C208 114.4(2)
C212 C207 C214 121.1(2)
C208 C207 C214 124.4(2)
C223 C213 C201 105.07(19)
C223 C213 C217 112.94(19)
C201 C213 C217 113.8(2)
C223 C213 C215 114.0(2)
C201 C213 C215 110.74(18)
C217 C213 C215 100.56(18)
C207 C214 C235 110.47(18)
C207 C214 C229 109.63(18)
C235 C214 C229 108.94(19)
C207 C214 C216 109.45(18)
C235 C214 C216 110.03(18)
C229 C214 C216 108.27(18)
O204 C215 O203 127.2(2)
O204 C215 C213 116.9(2)
O203 C215 C213 115.6(2)
O205 C216 O206 125.0(2)
O205 C216 C214 117.5(2)
O206 C216 C214 117.4(2)
C218 C217 C222 118.5(3)
C218 C217 C213 120.1(3)
C222 C217 C213 121.1(2)
C219 C218 C217 120.5(3)
C220 C219 C218 120.1(3)
C221 C220 C219 119.8(3)
C220 C221 C222 121.0(4)
C221 C222 C217 120.0(3)
C228 C223 C224 117.6(2)
C228 C223 C213 122.8(2)
C224 C223 C213 119.3(2)
C225 C224 C223 121.4(3)
C226 C225 C224 120.1(2)
C225 C226 C227 119.6(3)
C226 C227 C228 120.4(3)
C223 C228 C227 120.9(2)
C234 C229 C230 117.9(2)
C234 C229 C214 122.2(2)
C230 C229 C214 119.8(2)
C229 C230 C231 121.3(3)
C232 C231 C230 119.8(3)
C233 C232 C231 119.6(3)
C232 C233 C234 120.9(3)
C229 C234 C233 120.5(3)
C236 C235 C240 117.8(2)
C236 C235 C214 122.2(2)
C240 C235 C214 120.0(2)
C235 C236 C237 120.9(2)
C238 C237 C236 120.5(3)
C237 C238 C239 119.3(3)
C240 C239 C238 120.1(3)
C239 C240 C235 121.4(3)
N201 C241 C242 179.0(5)
N202 C245 C246 110.8(2)
N203 C246 C245 110.5(3)
N205 C251 C252 111.7(3)
N204 C252 C251 110.6(3)
C1 B1 C7 110.4(2)
C1 B1 C13 113.2(2)
C7 B1 C13 104.8(2)
C1 B1 C19 104.4(2)
C7 B1 C19 113.0(3)
C13 B1 C19 111.3(2)
C2 C1 C6 114.1(3)
C2 C1 B1 125.8(3)
C6 C1 B1 120.1(3)
C3 C2 C1 122.9(3)
C4 C3 C2 120.8(3)
C3 C4 C5 118.4(3)
C4 C5 C6 120.3(3)
C5 C6 C1 123.4(3)
C8 C7 C12 116.1(3)
C8 C7 B1 122.0(3)
C12 C7 B1 121.7(3)
C7 C8 C9 121.5(4)
C10 C9 C8 120.0(4)
C11 C10 C9 120.1(4)
C10 C11 C12 120.0(5)
C11 C12 C7 122.2(4)
C18 C13 C14 115.3(3)
C18 C13 B1 123.1(3)
C14 C13 B1 121.4(3)
C15 C14 C13 122.3(3)
C16 C15 C14 120.6(4)
C17 C16 C15 118.5(3)
C16 C17 C18 121.0(3)
C17 C18 C13 122.2(3)
C24 C19 C20 116.0(3)
C24 C19 B1 121.0(3)
C20 C19 B1 122.7(3)
C21 C20 C19 122.0(4)
C22 C21 C20 120.8(4)
C21 C22 C23 119.2(4)
C22 C23 C24 119.6(4)
C19 C24 C23 122.3(3)
C25 B2 C31 111.5(4)
C25 B2 C37 101.3(4)
C31 B2 C37 107.7(3)
C25 B2 C43 114.5(4)
C31 B2 C43 110.7(2)
C37 B2 C43 110.7(2)
C25 B2 C25A 20.4(3)
C31 B2 C25A 110.3(3)
C37 B2 C25A 119.6(4)
C43 B2 C25A 97.6(4)
C26 C25 C30 112.9(9)
C26 C25 B2 134.6(8)
C30 C25 B2 112.4(7)
C25 C26 C27 125.3(8)
C28 C27 C26 122.1(8)
C27 C28 C29 118.6(8)
C28 C29 C30 118.4(10)
C29 C30 C25 122.7(10)
C26A C25A C30A 113.0(7)
C26A C25A B2 121.0(6)
C30A C25A B2 125.7(6)
C27A C26A C25A 124.4(6)
C28A C27A C26A 119.7(6)
C29A C28A C27A 118.2(7)
C28A C29A C30A 121.2(7)
C29A C30A C25A 122.6(7)
C36 C31 C32 115.1(3)
C36 C31 B2 122.2(3)
C32 C31 B2 122.6(3)
C33 C32 C31 122.4(3)
C34 C33 C32 120.8(3)
C35 C34 C33 118.6(3)
C34 C35 C36 120.7(3)
C31 C36 C35 122.4(3)
C42A C37 C38 84.9(5)
C42A C37 C38A 123.9(5)
C38 C37 C38A 45.9(3)
C42A C37 C42 41.5(5)
C38 C37 C42 104.9(4)
C38A C37 C42 116.9(4)
C42A C37 B2 123.6(4)
C38 C37 B2 133.8(4)
C38A C37 B2 111.3(4)
C42 C37 B2 120.6(3)
C37 C38 C39 130.8(5)
C38 C39 C40 121.3(7)
C41 C40 C39 117.5(7)
C40 C41 C42 120.6(5)
C41 C42 C37 124.8(5)
C39A C38A C37 114.2(5)
C38A C39A C40A 120.1(7)
C41A C40A C39A 119.2(7)
C40A C41A C42A 120.1(8)
C37 C42A C41A 121.7(6)
C48 C43 C44 115.2(3)
C48 C43 B2 123.6(3)
C44 C43 B2 120.9(3)
C45 C44 C43 123.0(3)
C46 C45 C44 120.0(3)
C47 C46 C45 119.2(3)
C46 C47 C48 120.3(3)
C43 C48 C47 122.2(3)
C3S O1S C2S 102.6(9)
C3S O1SA C2S 111.0(9)
C1S C2S O1SA 118.1(7)
C1S C2S O1S 89.5(7)
O1SA C2S O1S 37.5(5)
C4S C3S O1SA 105.0(12)
C4S C3S O1S 97.5(11)
O1SA C3S O1S 38.0(6)
C7S O2S C6S 126.2(14)
C7S O2SA C6S 136.9(16)
C5S C6S C5SA 86(2)
C5S C6S O2SA 140(2)
C5SA C6S O2SA 133(2)
C5S C6S O2S 139(2)
C5SA C6S O2S 121(2)
O2SA C6S O2S 35.6(9)
C8S C7S O2SA 124.1(12)
C8S C7S O2S 92.4(10)
O2SA C7S O2S 35.8(8)

loop_
_geom_bond_atom_site_label_1
_geom_bond_atom_site_label_2
_geom_bond_distance
Fe11 O101 1.9458(18)
Fe11 O105 2.0394(17)
Fe11 O103 2.1133(16)
Fe11 N102 2.161(2)
Fe11 N103 2.289(2)
Fe11 Fe12 3.1898(5)
Fe12 O101 2.0429(18)
Fe12 O106 2.1350(16)
Fe12 O104 2.1389(16)
Fe12 N104 2.249(2)
Fe12 N105 2.262(3)
Fe12 N101 2.291(2)
O102 C112 1.376(3)
O102 C106 1.378(3)
O103 C115 1.252(3)
O104 C115 1.254(3)
O105 C116 1.249(3)
O106 C116 1.254(3)
N101 C141 1.138(3)
N102 C143 1.464(4)
N102 C144 1.474(4)
N102 C145 1.490(4)
N103 C146 1.448(4)
N103 C148 1.479(4)
N103 C147 1.479(4)
N104 C154 1.460(4)
N104 C153 1.473(4)
N104 C152 1.474(4)
N105 C151 1.458(5)
N105 C149 1.472(5)
N105 C150 1.489(5)
C101 C106 1.387(3)
C101 C102 1.397(3)
C101 C113 1.537(3)
C102 C103 1.402(4)
C103 C104 1.380(4)
C104 C105 1.390(3)
C105 C106 1.401(3)
C105 C111 1.446(3)
C107 C112 1.387(3)
C107 C108 1.396(3)
C107 C114 1.527(3)
C108 C109 1.400(4)
C109 C110 1.378(4)
C110 C111 1.396(3)
C111 C112 1.402(3)
C113 C123 1.539(3)
C113 C117 1.547(3)
C113 C115 1.567(3)
C114 C129 1.544(3)
C114 C135 1.546(3)
C114 C116 1.569(3)
C117 C118 1.392(4)
C117 C122 1.392(4)
C118 C119 1.397(4)
C119 C120 1.376(6)
C120 C121 1.368(5)
C121 C122 1.386(4)
C123 C128 1.394(4)
C123 C124 1.402(3)
C124 C125 1.385(4)
C125 C126 1.370(4)
C126 C127 1.381(4)
C127 C128 1.388(4)
C129 C134 1.390(4)
C129 C130 1.396(4)
C130 C131 1.394(4)
C131 C132 1.377(5)
C132 C133 1.377(5)
C133 C134 1.394(4)
C135 C136 1.375(4)
C135 C140 1.403(4)
C136 C137 1.396(4)
C137 C138 1.367(5)
C138 C139 1.375(5)
C139 C140 1.387(4)
C141 C142 1.456(4)
C145 C146 1.478(5)
C151 C152 1.508(7)
Fe21 O201 1.9591(19)
Fe21 O205 2.0397(17)
Fe21 O203 2.1016(17)
Fe21 N202 2.172(2)
Fe21 N203 2.254(2)
Fe21 Fe22 3.1638(5)
Fe22 O201 2.0255(18)
Fe22 O206 2.1403(17)
Fe22 O204 2.1428(16)
Fe22 N204 2.219(2)
Fe22 N205 2.282(2)
Fe22 N201 2.336(2)
O202 C212 1.371(3)
O202 C206 1.385(3)
O203 C215 1.254(3)
O204 C215 1.251(3)
O205 C216 1.251(3)
O206 C216 1.253(3)
N201 C241 1.129(4)
N202 C244 1.472(4)
N202 C243 1.473(4)
N202 C245 1.487(4)
N203 C247 1.479(4)
N203 C246 1.480(4)
N203 C248 1.481(3)
N204 C254 1.478(4)
N204 C253 1.481(4)
N204 C252 1.483(4)
N205 C249 1.471(4)
N205 C250 1.473(4)
N205 C251 1.476(4)
C201 C206 1.386(3)
C201 C202 1.387(3)
C201 C213 1.536(3)
C202 C203 1.391(4)
C203 C204 1.378(4)
C204 C205 1.396(3)
C205 C206 1.400(3)
C205 C211 1.452(3)
C212 C207 1.391(3)
C212 C211 1.400(3)
C211 C210 1.391(3)
C210 C209 1.382(4)
C209 C208 1.399(3)
C208 C207 1.395(3)
C207 C214 1.531(3)
C213 C223 1.531(3)
C213 C217 1.547(3)
C213 C215 1.571(3)
C214 C235 1.546(3)
C214 C229 1.549(3)
C214 C216 1.562(3)
C217 C218 1.396(4)
C217 C222 1.397(4)
C218 C219 1.396(4)
C219 C220 1.381(6)
C220 C221 1.368(5)
C221 C222 1.392(4)
C223 C228 1.389(4)
C223 C224 1.400(3)
C224 C225 1.391(4)
C225 C226 1.374(4)
C226 C227 1.386(4)
C227 C228 1.393(4)
C229 C234 1.387(4)
C229 C230 1.390(4)
C230 C231 1.394(4)
C231 C232 1.378(5)
C232 C233 1.366(5)
C233 C234 1.395(4)
C235 C236 1.384(4)
C235 C240 1.395(3)
C236 C237 1.397(4)
C237 C238 1.370(4)
C238 C239 1.386(4)
C239 C240 1.381(4)
C241 C242 1.442(5)
C245 C246 1.497(4)
C251 C252 1.493(5)
B1 C1 1.644(4)
B1 C7 1.648(4)
B1 C13 1.650(4)
B1 C19 1.653(5)
C1 C2 1.393(4)
C1 C6 1.409(4)
C2 C3 1.388(4)
C3 C4 1.373(5)
C4 C5 1.376(5)
C5 C6 1.377(4)
C7 C8 1.391(5)
C7 C12 1.400(5)
C8 C9 1.414(5)
C9 C10 1.367(7)
C10 C11 1.364(7)
C11 C12 1.396(5)
C13 C18 1.393(4)
C13 C14 1.402(4)
C14 C15 1.387(4)
C15 C16 1.377(5)
C16 C17 1.366(5)
C17 C18 1.390(4)
C19 C24 1.392(4)
C19 C20 1.400(4)
C20 C21 1.383(5)
C21 C22 1.371(6)
C22 C23 1.386(6)
C23 C24 1.398(5)
B2 C25 1.608(12)
B2 C31 1.639(4)
B2 C37 1.645(5)
B2 C43 1.659(5)
B2 C25A 1.706(8)
C25 C26 1.352(12)
C25 C30 1.438(11)
C26 C27 1.392(9)
C27 C28 1.316(14)
C28 C29 1.411(17)
C29 C30 1.424(14)
C25A C26A 1.391(10)
C25A C30A 1.405(10)
C26A C27A 1.385(8)
C27A C28A 1.370(10)
C28A C29A 1.366(12)
C29A C30A 1.386(10)
C31 C36 1.389(4)
C31 C32 1.406(4)
C32 C33 1.393(4)
C33 C34 1.372(5)
C34 C35 1.368(5)
C35 C36 1.404(4)
C37 C42A 1.197(7)
C37 C38 1.364(6)
C37 C38A 1.476(7)
C37 C42 1.599(6)
C38 C39 1.387(10)
C39 C40 1.390(10)
C40 C41 1.380(10)
C41 C42 1.385(8)
C38A C39A 1.400(9)
C39A C40A 1.403(13)
C40A C41A 1.351(13)
C41A C42A 1.401(10)
C43 C48 1.394(4)
C43 C44 1.396(4)
C44 C45 1.384(5)
C45 C46 1.373(5)
C46 C47 1.369(5)
C47 C48 1.397(5)
O1S C3S 1.606(16)
O1S C2S 1.612(13)
O1SA C3S 1.506(16)
O1SA C2S 1.543(11)
C1S C2S 1.518(9)
C3S C4S 1.348(14)
O2S C7S 1.535(18)
O2S C6S 1.54(2)
C5S C6S 0.92(2)
O2SA C7S 1.468(19)
O2SA C6S 1.48(2)
C5SA C6S 1.16(2)
C7S C8S 1.380(14)
